data_1568754
loop_
_publ_author_name
'Hafeman, Nicholas J.'
'Loskot, Steven A.'
'Reimann, Christopher E.'
'Pritchett, Beau P.'
'Virgil, Scott C.'
'Stoltz, Brian M.'

_publ_section_title
;
 Total synthesis of (-)-scabrolide A and (-)-yonarolide.
;
_journal_issue 18
_journal_name_full 'Chemical science'
_journal_page_first 4745
_journal_page_last 4758
_journal_paper_doi 10.1039/d3sc00651d
_journal_volume 14
_journal_year 2023
_chemical_absolute_configuration ad
_chemical_formula_moiety 'C19 H26 O6'
_chemical_formula_sum 'C19 H26 O6'
_chemical_formula_weight 350.40
_space_group_crystal_system orthorhombic
_space_group_IT_number 19
_space_group_name_Hall 'P 2ac 2ab'
_space_group_name_H-M_alt 'P 21 21 21'
_atom_sites_solution_hydrogens geom
_atom_sites_solution_primary direct
_audit_block_doi 10.5517/ccdc.csd.cc24qnp7
_audit_creation_date 2019-12-22
_audit_creation_method
;
Olex2 1.3
(compiled Nov 21 2019 18:26:39 for OlexSys, GUI svn.r6003)
;
_audit_update_record
;
2020-03-03 deposited with the CCDC.	2023-03-27 downloaded from the CCDC.
;
_cell_angle_alpha 90
_cell_angle_beta 90
_cell_angle_gamma 90
_cell_formula_units_Z 4
_cell_length_a 10.221(3)
_cell_length_b 12.581(3)
_cell_length_c 13.333(4)
_cell_measurement_reflns_used 9796
_cell_measurement_temperature 100.0
_cell_measurement_theta_max 35.79
_cell_measurement_theta_min 2.51
_cell_volume 1714.5(8)
_computing_cell_refinement 'SAINT V8.40A (?, 2016)'
_computing_data_collection 'BIS 2018.9.0.2/05-Oct-2018 & APEX3_2018.7-2 (Bruker-AXS, 2018)'
_computing_data_reduction 'SAINT V8.40A (?, 2016)'
_computing_molecular_graphics 'Olex2 1.3 (Dolomanov et al., 2009)'
_computing_publication_material 'Olex2 1.3 (Dolomanov et al., 2009)'
_computing_structure_refinement 'XL  (Sheldrick, 2008)'
_computing_structure_solution 'XS  (Sheldrick, 2008)'
_diffrn_ambient_temperature 100.0
_diffrn_detector 'CMOS Area Detector'
_diffrn_detector_area_resol_mean 10.24
_diffrn_detector_type 'Bruker PHOTON 100'
_diffrn_measured_fraction_theta_full 1.000
_diffrn_measured_fraction_theta_max 0.982
_diffrn_measurement_device '\k-geometry diffractometer'
_diffrn_measurement_device_type 'Bruker APEX-II CCD'
_diffrn_measurement_method '\f and \w scans'
_diffrn_radiation_monochromator 'Triumph focusing graphite'
_diffrn_radiation_type MoK\a
_diffrn_radiation_wavelength 0.71073
_diffrn_reflns_av_R_equivalents 0.0477
_diffrn_reflns_av_unetI/netI 0.0361
_diffrn_reflns_Laue_measured_fraction_full 1.000
_diffrn_reflns_Laue_measured_fraction_max 0.982
_diffrn_reflns_limit_h_max 16
_diffrn_reflns_limit_h_min -16
_diffrn_reflns_limit_k_max 20
_diffrn_reflns_limit_k_min -20
_diffrn_reflns_limit_l_max 22
_diffrn_reflns_limit_l_min -22
_diffrn_reflns_number 73152
_diffrn_reflns_point_group_measured_fraction_full 1.000
_diffrn_reflns_point_group_measured_fraction_max 0.966
_diffrn_reflns_theta_full 25.242
_diffrn_reflns_theta_max 36.285
_diffrn_reflns_theta_min 2.226
_diffrn_source 'sealed tube'
_diffrn_source_current 30.0
_diffrn_source_power 1.5
_diffrn_source_target Mo
_diffrn_source_type 'XRD C-TECH Long Fine Focus'
_diffrn_source_voltage 50.0
_diffrn_standards_number 0
_exptl_absorpt_coefficient_mu 0.100
_exptl_absorpt_correction_T_max 1.0000
_exptl_absorpt_correction_T_min 0.9208
_exptl_absorpt_correction_type multi-scan
_exptl_absorpt_process_details
;
SADABS-2016/2 (Bruker,2016/2) was used for absorption correction.
wR2(int) was 0.0554 before and 0.0509 after correction.
The Ratio of minimum to maximum transmission is 0.9208.
The \l/2 correction factor is Not present.
;
_exptl_crystal_colour colourless
_exptl_crystal_colour_primary colourless
_exptl_crystal_density_diffrn 1.358
_exptl_crystal_description lozenge
_exptl_crystal_F_000 752
_exptl_crystal_size_max 0.31
_exptl_crystal_size_mid 0.19
_exptl_crystal_size_min 0.18
_refine_diff_density_max 0.383
_refine_diff_density_min -0.250
_refine_diff_density_rms 0.057
_refine_ls_abs_structure_details
;
 Flack x determined using 2628 quotients [(I+)-(I-)]/[(I+)+(I-)]
 (Parsons, Flack and Wagner, Acta Cryst. B69 (2013) 249-259).
;
_refine_ls_abs_structure_Flack 0.21(16)
_refine_ls_extinction_method none
_refine_ls_goodness_of_fit_ref 1.069
_refine_ls_hydrogen_treatment constr
_refine_ls_matrix_type full
_refine_ls_number_parameters 231
_refine_ls_number_reflns 7997
_refine_ls_number_restraints 0
_refine_ls_restrained_S_all 1.069
_refine_ls_R_factor_all 0.0592
_refine_ls_R_factor_gt 0.0424
_refine_ls_shift/su_max 0.000
_refine_ls_shift/su_mean 0.000
_refine_ls_structure_factor_coef Fsqd
_refine_ls_weighting_details 'w=1/[\s^2^(Fo^2^)+(0.0555P)^2^+0.1628P] where P=(Fo^2^+2Fc^2^)/3'
_refine_ls_weighting_scheme calc
_refine_ls_wR_factor_gt 0.0942
_refine_ls_wR_factor_ref 0.1007
_reflns_Friedel_coverage 0.774
_reflns_Friedel_fraction_full 1.000
_reflns_Friedel_fraction_max 0.947
_reflns_number_gt 6804
_reflns_number_total 7997
_reflns_threshold_expression 'I > 2\s(I)'
_cod_data_source_file d3sc00651d2.cif
_cod_data_source_block d19153
_cod_depositor_comments 'Adding full bibliography for 1568754--1568762.cif.'
_cod_original_cell_volume 1714.4(8)
_cod_database_code 1568754
_shelx_shelxl_version_number 2018/3
_shelx_space_group_comment
;
The symmetry employed for this shelxl refinement is uniquely defined
by the following loop, which should always be used as a source of
symmetry information in preference to the above space-group names.
They are only intended as comments.
;
_shelx_estimated_absorpt_t_max 0.982
_shelx_estimated_absorpt_t_min 0.970
_refine_ls_abs_structure_hooft 0.26(15)
_olex2_refinement_description
;
1. Fixed Uiso
 At 1.2 times of:
  All C(H) groups, All C(H,H) groups
 At 1.5 times of:
  All C(H,H,H) groups, All O(H) groups
2.a Ternary CH refined with riding coordinates:
 C1(H1A), C5(H5), C6(H6A), C7(H7), C12(H12), C15(H15), C17(H17)
2.b Secondary CH2 refined with riding coordinates:
 C4(H4A,H4B), C11(H11A,H11B), C14(H14A,H14B), C16(H16A,H16B), C18(H18A,H18B)
2.c Idealised Me refined as rotating group:
 C3(H3A,H3B,H3C), C19(H19A,H19B,H19C)
2.d Idealised tetrahedral OH refined as rotating group:
 O1(H1), O4(H4), O6(H6)
;
_olex2_submission_special_instructions 'No special instructions were received'

loop_
_space_group_symop_operation_xyz
'x, y, z'
'-x+1/2, -y, z+1/2'
'-x, y+1/2, -z+1/2'
'x+1/2, -y+1/2, -z'

loop_
_atom_site_label
_atom_site_type_symbol
_atom_site_fract_x
_atom_site_fract_y
_atom_site_fract_z
_atom_site_U_iso_or_equiv
_atom_site_adp_type
_atom_site_occupancy
_atom_site_site_symmetry_order
_atom_site_calc_flag
_atom_site_refinement_flags_posn
_atom_site_refinement_flags_adp
_atom_site_refinement_flags_occupancy
_atom_site_disorder_assembly
_atom_site_disorder_group
O1 O 0.68042(10) 0.78131(7) 0.63641(8) 0.01648(18) Uani 1 1 d . . . . .
H1 H 0.668382 0.847062 0.630576 0.025 Uiso 1 1 calc R U . . .
O2 O 0.86227(11) 0.70321(8) 0.47229(8) 0.0213(2) Uani 1 1 d . . . . .
O3 O 0.70632(11) 0.61684(9) 0.39054(7) 0.0213(2) Uani 1 1 d . . . . .
O4 O 0.52317(11) 0.47286(8) 0.43910(8) 0.0209(2) Uani 1 1 d . . . . .
H4 H 0.578439 0.516972 0.418089 0.031 Uiso 1 1 calc R U . . .
O5 O 0.62828(10) 0.58461(8) 0.81516(7) 0.01697(19) Uani 1 1 d . . . . .
O6 O 0.61450(11) -0.00568(7) 0.63049(8) 0.0186(2) Uani 1 1 d . . . . .
H6 H 0.542330 0.010339 0.656580 0.028 Uiso 1 1 calc R U . . .
C1 C 0.80656(12) 0.63996(9) 0.70998(9) 0.0120(2) Uani 1 1 d . . . . .
H1A H 0.860316 0.628346 0.771685 0.014 Uiso 1 1 calc R U . . .
C2 C 0.79658(13) 0.76259(9) 0.69319(10) 0.0142(2) Uani 1 1 d . . . . .
C3 C 0.79192(15) 0.82417(10) 0.79130(11) 0.0201(3) Uani 1 1 d . . . . .
H3A H 0.778922 0.899866 0.777118 0.030 Uiso 1 1 calc R U . . .
H3B H 0.874474 0.814429 0.827536 0.030 Uiso 1 1 calc R U . . .
H3C H 0.719358 0.797886 0.832450 0.030 Uiso 1 1 calc R U . . .
C4 C 0.91843(14) 0.78776(11) 0.63116(11) 0.0195(3) Uani 1 1 d . . . . .
H4A H 0.904607 0.852900 0.590884 0.023 Uiso 1 1 calc R U . . .
H4B H 0.994845 0.798930 0.675557 0.023 Uiso 1 1 calc R U . . .
C5 C 0.94105(14) 0.69305(11) 0.56324(11) 0.0193(3) Uani 1 1 d . . . . .
H5 H 1.035958 0.684266 0.547008 0.023 Uiso 1 1 calc R U . . .
C6 C 0.88652(12) 0.59459(10) 0.61866(9) 0.0136(2) Uani 1 1 d . . . . .
H6A H 0.960648 0.550141 0.643917 0.016 Uiso 1 1 calc R U . . .
C7 C 0.81180(12) 0.53340(10) 0.53598(9) 0.0136(2) Uani 1 1 d . . . . .
H7 H 0.871429 0.479118 0.505763 0.016 Uiso 1 1 calc R U . . .
C8 C 0.78429(13) 0.61948(11) 0.45872(10) 0.0170(2) Uani 1 1 d . . . . .
C9 C 0.69363(12) 0.47732(9) 0.58110(9) 0.01159(19) Uani 1 1 d . . . . .
C10 C 0.56514(13) 0.43122(10) 0.53164(10) 0.0139(2) Uani 1 1 d . . . . .
C11 C 0.48826(13) 0.48194(11) 0.62174(10) 0.0181(2) Uani 1 1 d . . . . .
H11A H 0.406323 0.518292 0.601949 0.022 Uiso 1 1 calc R U . . .
H11B H 0.473227 0.432626 0.678441 0.022 Uiso 1 1 calc R U . . .
C12 C 0.60524(12) 0.55734(9) 0.63681(9) 0.0124(2) Uani 1 1 d . . . . .
H12 H 0.592429 0.620644 0.592527 0.015 Uiso 1 1 calc R U . . .
C13 C 0.67102(12) 0.59314(9) 0.72997(9) 0.0118(2) Uani 1 1 d . . . . .
C14 C 0.73647(13) 0.38142(9) 0.64645(9) 0.0139(2) Uani 1 1 d . . . . .
H14A H 0.831547 0.384520 0.660333 0.017 Uiso 1 1 calc R U . . .
H14B H 0.688744 0.381248 0.711066 0.017 Uiso 1 1 calc R U . . .
C15 C 0.70260(13) 0.28115(9) 0.58468(9) 0.0131(2) Uani 1 1 d . . . . .
H15 H 0.772947 0.269571 0.533703 0.016 Uiso 1 1 calc R U . . .
C16 C 0.57444(15) 0.31051(10) 0.52945(11) 0.0187(3) Uani 1 1 d . . . . .
H16A H 0.576806 0.284508 0.459387 0.022 Uiso 1 1 calc R U . . .
H16B H 0.498163 0.278372 0.563717 0.022 Uiso 1 1 calc R U . . .
C17 C 0.68816(13) 0.17984(9) 0.64757(9) 0.0127(2) Uani 1 1 d . . . . .
H17 H 0.608075 0.188135 0.689944 0.015 Uiso 1 1 calc R U . . .
C18 C 0.66587(14) 0.08454(10) 0.57824(10) 0.0159(2) Uani 1 1 d . . . . .
H18A H 0.604222 0.105171 0.524377 0.019 Uiso 1 1 calc R U . . .
H18B H 0.749881 0.064731 0.546355 0.019 Uiso 1 1 calc R U . . .
C19 C 0.80353(15) 0.15980(10) 0.71809(10) 0.0181(2) Uani 1 1 d . . . . .
H19A H 0.791251 0.091706 0.752509 0.027 Uiso 1 1 calc R U . . .
H19B H 0.808414 0.217106 0.767733 0.027 Uiso 1 1 calc R U . . .
H19C H 0.884867 0.157756 0.679213 0.027 Uiso 1 1 calc R U . . .

loop_
_atom_site_aniso_label
_atom_site_aniso_U_11
_atom_site_aniso_U_22
_atom_site_aniso_U_33
_atom_site_aniso_U_23
_atom_site_aniso_U_13
_atom_site_aniso_U_12
O1 0.0160(4) 0.0078(3) 0.0256(4) 0.0018(3) -0.0073(4) 0.0014(3)
O2 0.0247(5) 0.0195(5) 0.0197(4) 0.0086(4) 0.0030(4) -0.0022(4)
O3 0.0248(5) 0.0234(5) 0.0155(4) 0.0065(4) 0.0009(4) 0.0049(4)
O4 0.0240(5) 0.0171(5) 0.0217(5) 0.0047(4) -0.0100(4) 0.0013(4)
O5 0.0207(5) 0.0140(4) 0.0162(4) -0.0007(3) 0.0037(3) -0.0006(3)
O6 0.0220(5) 0.0090(4) 0.0246(5) 0.0018(3) 0.0038(4) 0.0009(3)
C1 0.0129(5) 0.0080(4) 0.0150(5) 0.0016(4) -0.0014(4) 0.0003(4)
C2 0.0145(5) 0.0078(4) 0.0203(5) 0.0026(4) -0.0039(4) -0.0007(4)
C3 0.0249(7) 0.0106(5) 0.0248(6) -0.0017(4) -0.0065(5) -0.0001(5)
C4 0.0164(6) 0.0138(5) 0.0281(7) 0.0057(5) -0.0014(5) -0.0046(4)
C5 0.0148(6) 0.0190(6) 0.0241(6) 0.0075(5) 0.0030(5) -0.0021(5)
C6 0.0119(5) 0.0118(5) 0.0171(5) 0.0028(4) 0.0006(4) 0.0015(4)
C7 0.0150(5) 0.0119(5) 0.0137(5) 0.0024(4) 0.0014(4) 0.0037(4)
C8 0.0183(6) 0.0165(5) 0.0161(5) 0.0045(4) 0.0060(4) 0.0045(5)
C9 0.0146(5) 0.0088(4) 0.0113(4) 0.0002(4) -0.0010(4) 0.0013(4)
C10 0.0175(5) 0.0099(5) 0.0144(5) -0.0007(4) -0.0040(4) 0.0012(4)
C11 0.0159(5) 0.0160(6) 0.0224(6) -0.0054(5) 0.0021(5) -0.0041(5)
C12 0.0124(5) 0.0096(5) 0.0150(5) -0.0016(4) 0.0010(4) -0.0005(4)
C13 0.0138(5) 0.0061(4) 0.0156(5) -0.0001(4) 0.0009(4) 0.0007(4)
C14 0.0199(6) 0.0082(4) 0.0137(5) 0.0006(4) -0.0040(4) 0.0006(4)
C15 0.0180(5) 0.0083(4) 0.0131(5) -0.0006(4) -0.0018(4) 0.0009(4)
C16 0.0260(7) 0.0097(5) 0.0205(6) -0.0018(4) -0.0106(5) 0.0011(5)
C17 0.0164(5) 0.0083(4) 0.0135(5) -0.0001(4) -0.0002(4) 0.0008(4)
C18 0.0225(6) 0.0089(5) 0.0164(5) -0.0017(4) 0.0014(5) -0.0007(4)
C19 0.0215(6) 0.0127(5) 0.0201(6) 0.0014(4) -0.0043(5) 0.0019(5)

loop_
_atom_type_symbol
_atom_type_description
_atom_type_scat_dispersion_real
_atom_type_scat_dispersion_imag
_atom_type_scat_source
C C 0.0033 0.0016 'International Tables Vol C Tables 4.2.6.8 and 6.1.1.4'
H H 0.0000 0.0000 'International Tables Vol C Tables 4.2.6.8 and 6.1.1.4'
O O 0.0106 0.0060 'International Tables Vol C Tables 4.2.6.8 and 6.1.1.4'

loop_
_citation_id
_citation_doi
_citation_year
1 10.1021/jacs.0c02513 2020

loop_
_exptl_crystal_face_index_h
_exptl_crystal_face_index_k
_exptl_crystal_face_index_l
_exptl_crystal_face_perp_dist
0.00 -1.00 0.00 0.1060
0.00 1.00 0.00 0.0860
0.00 0.00 -1.00 0.1540
-1.00 0.00 1.00 0.0690
1.00 0.00 -1.00 0.1300
1.00 0.00 1.00 0.1170
-1.00 0.00 -1.00 0.0990
-1.00 1.00 0.00 0.0410
1.00 -1.00 0.00 0.0910
-1.00 -1.00 0.00 0.0580
1.00 1.00 0.00 0.0900

loop_
_geom_angle_atom_site_label_1
_geom_angle_atom_site_label_2
_geom_angle_atom_site_label_3
_geom_angle
_geom_angle_site_symmetry_1
_geom_angle_site_symmetry_3
_geom_angle_publ_flag
C2 O1 H1 109.5 . . ?
C8 O2 C5 111.89(10) . . ?
C10 O4 H4 109.5 . . ?
C18 O6 H6 109.5 . . ?
C2 C1 H1A 107.3 . . ?
C2 C1 C6 106.34(10) . . ?
C6 C1 H1A 107.3 . . ?
C13 C1 H1A 107.3 . . ?
C13 C1 C2 110.27(10) . . ?
C13 C1 C6 117.76(10) . . ?
O1 C2 C1 107.05(10) . . ?
O1 C2 C3 110.24(11) . . ?
O1 C2 C4 110.89(11) . . ?
C3 C2 C1 112.44(10) . . ?
C3 C2 C4 112.67(11) . . ?
C4 C2 C1 103.24(10) . . ?
C2 C3 H3A 109.5 . . ?
C2 C3 H3B 109.5 . . ?
C2 C3 H3C 109.5 . . ?
H3A C3 H3B 109.5 . . ?
H3A C3 H3C 109.5 . . ?
H3B C3 H3C 109.5 . . ?
C2 C4 H4A 110.4 . . ?
C2 C4 H4B 110.4 . . ?
H4A C4 H4B 108.6 . . ?
C5 C4 C2 106.56(11) . . ?
C5 C4 H4A 110.4 . . ?
C5 C4 H4B 110.4 . . ?
O2 C5 C4 110.08(12) . . ?
O2 C5 H5 111.4 . . ?
O2 C5 C6 105.55(11) . . ?
C4 C5 H5 111.4 . . ?
C4 C5 C6 106.83(11) . . ?
C6 C5 H5 111.4 . . ?
C1 C6 H6A 109.6 . . ?
C5 C6 C1 105.44(10) . . ?
C5 C6 H6A 109.6 . . ?
C5 C6 C7 103.66(10) . . ?
C7 C6 C1 118.41(10) . . ?
C7 C6 H6A 109.6 . . ?
C6 C7 H7 109.0 . . ?
C8 C7 C6 102.68(10) . . ?
C8 C7 H7 109.0 . . ?
C8 C7 C9 116.80(11) . . ?
C9 C7 C6 109.92(10) . . ?
C9 C7 H7 109.0 . . ?
O2 C8 C7 111.12(11) . . ?
O3 C8 O2 121.17(12) . . ?
O3 C8 C7 127.68(13) . . ?
C7 C9 C10 131.65(10) . . ?
C7 C9 C12 110.62(9) . . ?
C7 C9 C14 111.00(10) . . ?
C12 C9 C10 87.35(9) . . ?
C12 C9 C14 113.72(10) . . ?
C14 C9 C10 100.58(9) . . ?
O4 C10 C9 118.85(11) . . ?
O4 C10 C11 111.51(11) . . ?
O4 C10 C16 111.94(11) . . ?
C11 C10 C9 86.99(9) . . ?
C16 C10 C9 108.81(10) . . ?
C16 C10 C11 116.83(12) . . ?
C10 C11 H11A 114.0 . . ?
C10 C11 H11B 114.0 . . ?
H11A C11 H11B 111.2 . . ?
C12 C11 C10 87.80(10) . . ?
C12 C11 H11A 114.0 . . ?
C12 C11 H11B 114.0 . . ?
C9 C12 H12 108.2 . . ?
C11 C12 C9 89.41(9) . . ?
C11 C12 H12 108.2 . . ?
C13 C12 C9 109.63(10) . . ?
C13 C12 C11 130.45(11) . . ?
C13 C12 H12 108.2 . . ?
O5 C13 C1 121.33(11) . . ?
O5 C13 C12 126.17(12) . . ?
C12 C13 C1 112.45(10) . . ?
C9 C14 H14A 110.6 . . ?
C9 C14 H14B 110.6 . . ?
H14A C14 H14B 108.7 . . ?
C15 C14 C9 105.80(9) . . ?
C15 C14 H14A 110.6 . . ?
C15 C14 H14B 110.6 . . ?
C14 C15 H15 108.7 . . ?
C14 C15 C16 104.37(10) . . ?
C16 C15 H15 108.7 . . ?
C17 C15 C14 114.12(10) . . ?
C17 C15 H15 108.7 . . ?
C17 C15 C16 112.17(11) . . ?
C10 C16 C15 106.38(11) . . ?
C10 C16 H16A 110.5 . . ?
C10 C16 H16B 110.5 . . ?
C15 C16 H16A 110.5 . . ?
C15 C16 H16B 110.5 . . ?
H16A C16 H16B 108.6 . . ?
C15 C17 H17 107.5 . . ?
C18 C17 C15 109.58(10) . . ?
C18 C17 H17 107.5 . . ?
C19 C17 C15 113.53(11) . . ?
C19 C17 H17 107.5 . . ?
C19 C17 C18 110.91(10) . . ?
O6 C18 C17 112.44(10) . . ?
O6 C18 H18A 109.1 . . ?
O6 C18 H18B 109.1 . . ?
C17 C18 H18A 109.1 . . ?
C17 C18 H18B 109.1 . . ?
H18A C18 H18B 107.8 . . ?
C17 C19 H19A 109.5 . . ?
C17 C19 H19B 109.5 . . ?
C17 C19 H19C 109.5 . . ?
H19A C19 H19B 109.5 . . ?
H19A C19 H19C 109.5 . . ?
H19B C19 H19C 109.5 . . ?

loop_
_geom_bond_atom_site_label_1
_geom_bond_atom_site_label_2
_geom_bond_distance
_geom_bond_site_symmetry_2
_geom_bond_publ_flag
O1 H1 0.8400 . ?
O1 C2 1.4276(16) . ?
O2 C5 1.4612(19) . ?
O2 C8 1.3333(18) . ?
O3 C8 1.2094(17) . ?
O4 H4 0.8400 . ?
O4 C10 1.4075(16) . ?
O5 C13 1.2217(15) . ?
O6 H6 0.8400 . ?
O6 C18 1.4316(16) . ?
C1 H1A 1.0000 . ?
C1 C2 1.5623(17) . ?
C1 C6 1.5736(18) . ?
C1 C13 1.5287(18) . ?
C2 C3 1.5210(19) . ?
C2 C4 1.528(2) . ?
C3 H3A 0.9800 . ?
C3 H3B 0.9800 . ?
C3 H3C 0.9800 . ?
C4 H4A 0.9900 . ?
C4 H4B 0.9900 . ?
C4 C5 1.514(2) . ?
C5 H5 1.0000 . ?
C5 C6 1.5463(18) . ?
C6 H6A 1.0000 . ?
C6 C7 1.5464(18) . ?
C7 H7 1.0000 . ?
C7 C8 1.5209(17) . ?
C7 C9 1.5227(17) . ?
C9 C10 1.5799(18) . ?
C9 C12 1.5432(16) . ?
C9 C14 1.5513(17) . ?
C10 C11 1.5708(19) . ?
C10 C16 1.5219(18) . ?
C11 H11A 0.9900 . ?
C11 H11B 0.9900 . ?
C11 C12 1.5394(18) . ?
C12 H12 1.0000 . ?
C12 C13 1.4825(17) . ?
C14 H14A 0.9900 . ?
C14 H14B 0.9900 . ?
C14 C15 1.5459(17) . ?
C15 H15 1.0000 . ?
C15 C16 1.5474(19) . ?
C15 C17 1.5328(17) . ?
C16 H16A 0.9900 . ?
C16 H16B 0.9900 . ?
C17 H17 1.0000 . ?
C17 C18 1.5310(17) . ?
C17 C19 1.5290(19) . ?
C18 H18A 0.9900 . ?
C18 H18B 0.9900 . ?
C19 H19A 0.9800 . ?
C19 H19B 0.9800 . ?
C19 H19C 0.9800 . ?

loop_
_geom_hbond_atom_site_label_D
_geom_hbond_atom_site_label_H
_geom_hbond_atom_site_label_A
_geom_hbond_distance_DH
_geom_hbond_distance_HA
_geom_hbond_distance_DA
_geom_hbond_angle_DHA
_geom_hbond_site_symmetry_A
_geom_hbond_publ_flag
O1 H1 O6 0.84 1.93 2.7645(15) 170.3 1_565 yes
O4 H4 O3 0.84 1.85 2.6841(17) 172.0 . yes
O6 H6 O5 0.84 2.01 2.8235(16) 161.6 3_646 yes

loop_
_geom_torsion_atom_site_label_1
_geom_torsion_atom_site_label_2
_geom_torsion_atom_site_label_3
_geom_torsion_atom_site_label_4
_geom_torsion
_geom_torsion_site_symmetry_1
_geom_torsion_site_symmetry_2
_geom_torsion_site_symmetry_3
_geom_torsion_site_symmetry_4
_geom_torsion_publ_flag
O1 C2 C4 C5 -79.58(13) . . . . ?
O2 C5 C6 C1 -105.80(11) . . . . ?
O2 C5 C6 C7 19.30(13) . . . . ?
O4 C10 C11 C12 -98.40(12) . . . . ?
O4 C10 C16 C15 137.74(11) . . . . ?
C1 C2 C4 C5 34.76(13) . . . . ?
C1 C6 C7 C8 94.36(12) . . . . ?
C1 C6 C7 C9 -30.62(14) . . . . ?
C2 C1 C6 C5 9.99(13) . . . . ?
C2 C1 C6 C7 -105.35(12) . . . . ?
C2 C1 C13 O5 -91.19(14) . . . . ?
C2 C1 C13 C12 91.19(12) . . . . ?
C2 C4 C5 O2 84.92(13) . . . . ?
C2 C4 C5 C6 -29.20(14) . . . . ?
C3 C2 C4 C5 156.31(11) . . . . ?
C4 C5 C6 C1 11.36(14) . . . . ?
C4 C5 C6 C7 136.46(11) . . . . ?
C5 O2 C8 O3 175.54(12) . . . . ?
C5 O2 C8 C7 -6.18(15) . . . . ?
C5 C6 C7 C8 -21.94(12) . . . . ?
C5 C6 C7 C9 -146.91(10) . . . . ?
C6 C1 C2 O1 89.94(12) . . . . ?
C6 C1 C2 C3 -148.85(11) . . . . ?
C6 C1 C2 C4 -27.15(13) . . . . ?
C6 C1 C13 O5 146.60(12) . . . . ?
C6 C1 C13 C12 -31.03(14) . . . . ?
C6 C7 C8 O2 18.23(13) . . . . ?
C6 C7 C8 O3 -163.63(13) . . . . ?
C6 C7 C9 C10 161.05(11) . . . . ?
C6 C7 C9 C12 55.47(12) . . . . ?
C6 C7 C9 C14 -71.76(12) . . . . ?
C7 C9 C10 O4 -24.01(18) . . . . ?
C7 C9 C10 C11 -136.98(13) . . . . ?
C7 C9 C10 C16 105.66(14) . . . . ?
C7 C9 C12 C11 155.80(10) . . . . ?
C7 C9 C12 C13 -70.95(12) . . . . ?
C7 C9 C14 C15 -106.00(11) . . . . ?
C8 O2 C5 C4 -123.70(12) . . . . ?
C8 O2 C5 C6 -8.76(15) . . . . ?
C8 C7 C9 C10 44.64(17) . . . . ?
C8 C7 C9 C12 -60.94(14) . . . . ?
C8 C7 C9 C14 171.83(10) . . . . ?
C9 C7 C8 O2 138.56(11) . . . . ?
C9 C7 C8 O3 -43.30(18) . . . . ?
C9 C10 C11 C12 21.52(9) . . . . ?
C9 C10 C16 C15 4.37(15) . . . . ?
C9 C12 C13 O5 -121.85(13) . . . . ?
C9 C12 C13 C1 55.64(13) . . . . ?
C9 C14 C15 C16 -35.43(13) . . . . ?
C9 C14 C15 C17 -158.22(11) . . . . ?
C10 C9 C12 C11 21.90(9) . . . . ?
C10 C9 C12 C13 155.15(10) . . . . ?
C10 C9 C14 C15 36.73(12) . . . . ?
C10 C11 C12 C9 -22.02(9) . . . . ?
C10 C11 C12 C13 -137.67(13) . . . . ?
C11 C10 C16 C15 -91.96(14) . . . . ?
C11 C12 C13 O5 -15.0(2) . . . . ?
C11 C12 C13 C1 162.49(12) . . . . ?
C12 C9 C10 O4 91.51(12) . . . . ?
C12 C9 C10 C11 -21.47(9) . . . . ?
C12 C9 C10 C16 -138.83(11) . . . . ?
C12 C9 C14 C15 128.49(11) . . . . ?
C13 C1 C2 O1 -38.79(13) . . . . ?
C13 C1 C2 C3 82.43(13) . . . . ?
C13 C1 C2 C4 -155.87(10) . . . . ?
C13 C1 C6 C5 134.19(11) . . . . ?
C13 C1 C6 C7 18.86(15) . . . . ?
C14 C9 C10 O4 -154.85(11) . . . . ?
C14 C9 C10 C11 92.17(10) . . . . ?
C14 C9 C10 C16 -25.19(13) . . . . ?
C14 C9 C12 C11 -78.49(12) . . . . ?
C14 C9 C12 C13 54.76(13) . . . . ?
C14 C15 C16 C10 18.65(14) . . . . ?
C14 C15 C17 C18 -175.42(11) . . . . ?
C14 C15 C17 C19 -50.80(15) . . . . ?
C15 C17 C18 O6 -163.03(11) . . . . ?
C16 C10 C11 C12 131.10(12) . . . . ?
C16 C15 C17 C18 66.15(14) . . . . ?
C16 C15 C17 C19 -169.23(11) . . . . ?
C17 C15 C16 C10 142.70(11) . . . . ?
C19 C17 C18 O6 70.85(15) . . . . ?
